data_4088173
loop_
_publ_author_name
'Schipper, Desmond E.'
'Young, Benjamin E.'
'Whitmire, Kenton H.'

_publ_section_title
;
 Transformations in Transition-Metal Carbonyls Containing Arsenic:
 Exploring the Chemistry of [Et4N]2[HAs{Fe(CO)4}3] in the Search for
 Single-Source Precursors for Advanced Metal Pnictide Materials
;
_journal_issue 4
_journal_name_full Organometallics
_journal_page_first 471
_journal_paper_doi 10.1021/acs.organomet.5b00906
_journal_volume 35
_journal_year 2016
_chemical_formula_moiety '(C8 H20 N)+ (C11 As Fe3 O11 H2)-'
_chemical_formula_sum 'C19 H22 As Fe3 N O11'
_chemical_formula_weight 682.84
_chemical_name_systematic
;
Tetraethylammonium (?2-carbonyl)-(?2-hydrido)-(?3-hydridoarsinidene)-decacarbonyl-tri-iron
;
_space_group_crystal_system monoclinic
_space_group_IT_number 15
_space_group_name_Hall '-C 2yc'
_space_group_name_H-M_alt 'C 1 2/c 1'
_atom_sites_solution_hydrogens mixed
_audit_creation_method SHELXL-2013
_cell_angle_alpha 90
_cell_angle_beta 105.846(6)
_cell_angle_gamma 90
_cell_formula_units_Z 8
_cell_length_a 19.346(3)
_cell_length_b 14.5605(18)
_cell_length_c 20.150(3)
_cell_measurement_reflns_used 5857
_cell_measurement_temperature 173
_cell_measurement_theta_max 31.9
_cell_measurement_theta_min 1.8
_cell_volume 5460.3(14)
_computing_structure_refinement 'SHELXL-2013 (Sheldrick, 2013)'
_diffrn_ambient_temperature 173
_diffrn_detector_area_resol_mean 13.6612
_diffrn_measured_fraction_theta_full 0.993
_diffrn_measured_fraction_theta_max 0.960
_diffrn_measurement_device
;
SCXMini: Fixed Chi 2 circle
;
_diffrn_measurement_device_type
;
Rigaku Mercury2 (2x2 bin mode)
;
_diffrn_measurement_method 'profile data from \w-scans'
_diffrn_radiation_type MoK\a
_diffrn_radiation_wavelength 0.71073
_diffrn_reflns_av_R_equivalents 0.0380
_diffrn_reflns_av_unetI/netI 0.0395
_diffrn_reflns_Laue_measured_fraction_full 0.993
_diffrn_reflns_Laue_measured_fraction_max 0.960
_diffrn_reflns_limit_h_max 28
_diffrn_reflns_limit_h_min -28
_diffrn_reflns_limit_k_max 21
_diffrn_reflns_limit_k_min -21
_diffrn_reflns_limit_l_max 21
_diffrn_reflns_limit_l_min -28
_diffrn_reflns_number 45631
_diffrn_reflns_point_group_measured_fraction_full 0.993
_diffrn_reflns_point_group_measured_fraction_max 0.960
_diffrn_reflns_theta_full 25.242
_diffrn_reflns_theta_max 31.920
_diffrn_reflns_theta_min 1.776
_exptl_absorpt_coefficient_mu 2.828
_exptl_absorpt_correction_T_max 1.000
_exptl_absorpt_correction_T_min 0.524
_exptl_absorpt_correction_type multi-scan
_exptl_absorpt_process_details 'SADABS (Sheldrick, 1996)'
_exptl_crystal_colour Red
_exptl_crystal_density_diffrn 1.661
_exptl_crystal_description Prisms
_exptl_crystal_F_000 2736
_exptl_crystal_size_max 0.100
_exptl_crystal_size_mid 0.100
_exptl_crystal_size_min 0.080
_refine_diff_density_max 0.861
_refine_diff_density_min -0.674
_refine_diff_density_rms 0.077
_refine_ls_extinction_method none
_refine_ls_goodness_of_fit_ref 1.130
_refine_ls_hydrogen_treatment mixed
_refine_ls_matrix_type full
_refine_ls_number_parameters 365
_refine_ls_number_reflns 9027
_refine_ls_number_restraints 4
_refine_ls_restrained_S_all 1.130
_refine_ls_R_factor_all 0.0490
_refine_ls_R_factor_gt 0.0349
_refine_ls_shift/su_max 0.002
_refine_ls_shift/su_mean 0.000
_refine_ls_structure_factor_coef Fsqd
_refine_ls_weighting_details
;
 w=1/[\s^2^(Fo^2^)+(0.0294P)^2^+5.6119P]
 where P=(Fo^2^+2Fc^2^)/3
;
_refine_ls_weighting_scheme calc
_refine_ls_wR_factor_gt 0.0764
_refine_ls_wR_factor_ref 0.0872
_reflns_Friedel_coverage 0.000
_reflns_number_gt 7362
_reflns_number_total 9027
_reflns_threshold_expression 'I > 2\s(I)'
_cod_data_source_file om5b00906_si_002.cif
_cod_data_source_block IV
_cod_depositor_comments
;
The following automatic conversions were performed:

data item '_exptl_absorpt_correction_type' value 'Multi-scan' was
changed to 'multi-scan' in accordance with the
/home/saulius/struct/COD-crude-data/automatic-downloads/DataCite-retrospective/ACS/depositions/lib/dictionaries/cif_core.dic
dictionary named 'cif_core.dic' version 2.4.2 last updated on
2011-04-26.

Automatic conversion script
Id: cif_fix_values 6909 2019-04-08 15:41:33Z antanas 
;
_cod_original_sg_symbol_H-M 'C 2/c'
_cod_database_code 4088173
_shelx_space_group_comment
;
The symmetry employed for this shelxl refinement is uniquely defined
by the following loop, which should always be used as a source of
symmetry information in preference to the above space-group names.
They are only intended as comments.
;
_shelx_estimated_absorpt_t_min 0.765
_shelx_estimated_absorpt_t_max 0.805
_shelxl_version_number 2013-2

loop_
_space_group_symop_operation_xyz
'x, y, z'
'-x, y, -z+1/2'
'x+1/2, y+1/2, z'
'-x+1/2, y+1/2, -z+1/2'
'-x, -y, -z'
'x, -y, z-1/2'
'-x+1/2, -y+1/2, -z'
'x+1/2, -y+1/2, z-1/2'

loop_
_atom_site_label
_atom_site_type_symbol
_atom_site_fract_x
_atom_site_fract_y
_atom_site_fract_z
_atom_site_U_iso_or_equiv
_atom_site_adp_type
_atom_site_occupancy
_atom_site_site_symmetry_order
_atom_site_calc_flag
_atom_site_refinement_flags_posn
_atom_site_refinement_flags_adp
_atom_site_refinement_flags_occupancy
_atom_site_disorder_assembly
_atom_site_disorder_group
As1 As 0.14523(2) 0.83210(2) 0.10903(2) 0.02899(6) Uani 1 1 d . . . . .
Fe2 Fe 0.13218(2) 0.68064(2) 0.06462(2) 0.02695(7) Uani 1 1 d . . . . .
Fe1 Fe 0.04632(2) 0.75203(2) 0.12972(2) 0.03188(7) Uani 1 1 d . . . . .
Fe3 Fe 0.24000(2) 0.91025(2) 0.18873(2) 0.03517(8) Uani 1 1 d . . . . .
C11 C 0.08446(13) 0.7644(2) 0.22236(13) 0.0469(6) Uani 1 1 d . . . . .
O11 O 0.10762(12) 0.77485(19) 0.28032(10) 0.0703(6) Uani 1 1 d . . . . .
C12 C -0.00768(12) 0.85293(17) 0.11166(14) 0.0430(5) Uani 1 1 d . . . . .
O12 O -0.04293(11) 0.91725(14) 0.09967(13) 0.0664(6) Uani 1 1 d . . . . .
C13 C -0.02137(12) 0.66883(16) 0.13288(13) 0.0396(5) Uani 1 1 d . . . . .
O13 O -0.06457(10) 0.61573(13) 0.13434(12) 0.0570(5) Uani 1 1 d . . . . .
C21 C 0.21914(11) 0.64128(15) 0.11866(11) 0.0330(4) Uani 1 1 d . . . . .
O21 O 0.27308(9) 0.61344(13) 0.14977(10) 0.0486(4) Uani 1 1 d . . . . .
C22 C 0.10227(12) 0.56703(16) 0.03492(12) 0.0377(5) Uani 1 1 d . . . . .
O22 O 0.08432(10) 0.49481(13) 0.01585(12) 0.0588(5) Uani 1 1 d . . . . .
C23 C 0.15714(10) 0.72208(14) -0.00874(11) 0.0313(4) Uani 1 1 d . . . . .
O23 O 0.17299(9) 0.74998(12) -0.05559(8) 0.0413(4) Uani 1 1 d . . . . .
C120 C 0.03266(11) 0.72563(15) 0.03063(11) 0.0328(4) Uani 1 1 d . . . . .
O120 O -0.01274(9) 0.73208(13) -0.02189(8) 0.0448(4) Uani 1 1 d . . . . .
C31 C 0.31043(14) 0.9740(2) 0.24463(17) 0.0596(8) Uani 1 1 d . . . . .
O31 O 0.35683(12) 1.01400(19) 0.28009(16) 0.0993(11) Uani 1 1 d . . . . .
C34 C 0.17033(13) 0.9786(2) 0.20657(16) 0.0578(8) Uani 1 1 d . . . . .
O34 O 0.12519(11) 1.0214(2) 0.21735(15) 0.0983(11) Uani 1 1 d . . . . .
C32 C 0.26244(13) 0.80725(19) 0.23913(13) 0.0439(5) Uani 1 1 d . . . . .
O32 O 0.27747(13) 0.74332(16) 0.27343(11) 0.0669(6) Uani 1 1 d . . . . .
C33 C 0.27184(13) 0.93730(15) 0.11526(14) 0.0421(5) Uani 1 1 d . . . . .
O33 O 0.29102(12) 0.95758(13) 0.06806(12) 0.0620(5) Uani 1 1 d . . . . .
N2 N 0.5000 0.76015(15) 0.2500 0.0269(4) Uani 1 2 d S T P . .
C203 C 0.43823(10) 0.70084(14) 0.20882(11) 0.0325(4) Uani 1 1 d . . . . .
H20A H 0.4182 0.6676 0.2410 0.039 Uiso 1 1 calc R U . . .
H20B H 0.4009 0.7409 0.1820 0.039 Uiso 1 1 calc R U . . .
C204 C 0.45764(13) 0.63243(17) 0.16054(14) 0.0475(6) Uani 1 1 d . . . . .
H20C H 0.4156 0.5984 0.1370 0.071 Uiso 1 1 calc R U . . .
H20D H 0.4935 0.5910 0.1865 0.071 Uiso 1 1 calc R U . . .
H20E H 0.4762 0.6644 0.1274 0.071 Uiso 1 1 calc R U . . .
C201 C 0.46922(12) 0.81917(15) 0.29729(12) 0.0359(4) Uani 1 1 d . . . . .
H20F H 0.4273 0.8510 0.2694 0.043 Uiso 1 1 calc R U . . .
H20G H 0.4532 0.7790 0.3286 0.043 Uiso 1 1 calc R U . . .
C202 C 0.52012(14) 0.88973(17) 0.33973(14) 0.0479(6) Uani 1 1 d . . . . .
H20H H 0.4960 0.9234 0.3678 0.072 Uiso 1 1 calc R U . . .
H20I H 0.5353 0.9313 0.3095 0.072 Uiso 1 1 calc R U . . .
H20J H 0.5613 0.8592 0.3688 0.072 Uiso 1 1 calc R U . . .
N1 N -0.2495(5) 0.7498(7) -0.0025(5) 0.0341(6) Uani 0.5 1 d D . P A -1
C7 C -0.2535(3) 0.8186(3) -0.0603(2) 0.0392(10) Uani 0.5 1 d D . P A -1
H7A H -0.2807 0.7912 -0.1034 0.047 Uiso 0.5 1 calc R U P A -1
H7B H -0.2801 0.8720 -0.0521 0.047 Uiso 0.5 1 calc R U P A -1
C8 C -0.1823(6) 0.8507(9) -0.0689(5) 0.049(2) Uani 0.5 1 d . . P A -1
H8A H -0.1905 0.8937 -0.1064 0.073 Uiso 0.5 1 calc R U P A -1
H8B H -0.1559 0.7990 -0.0785 0.073 Uiso 0.5 1 calc R U P A -1
H8C H -0.1553 0.8800 -0.0271 0.073 Uiso 0.5 1 calc R U P A -1
C5 C -0.2114(3) 0.6624(3) -0.0147(3) 0.0398(10) Uani 0.5 1 d D . P A -1
H5A H -0.1632 0.6784 -0.0161 0.048 Uiso 0.5 1 calc R U P A -1
H5B H -0.2072 0.6217 0.0243 0.048 Uiso 0.5 1 calc R U P A -1
C6 C -0.2474(8) 0.6116(15) -0.0791(11) 0.059(3) Uani 0.5 1 d . . P A -1
H6A H -0.2199 0.5578 -0.0826 0.089 Uiso 0.5 1 calc R U P A -1
H6B H -0.2506 0.6504 -0.1183 0.089 Uiso 0.5 1 calc R U P A -1
H6C H -0.2948 0.5937 -0.0778 0.089 Uiso 0.5 1 calc R U P A -1
C3 C -0.3263(2) 0.7296(3) -0.0007(3) 0.0424(10) Uani 0.5 1 d D . P A -1
H3A H -0.3471 0.7857 0.0113 0.051 Uiso 0.5 1 calc R U P A -1
H3B H -0.3540 0.7121 -0.0468 0.051 Uiso 0.5 1 calc R U P A -1
C4 C -0.3341(6) 0.6546(10) 0.0493(5) 0.050(2) Uani 0.5 1 d . . P A -1
H4A H -0.3840 0.6466 0.0468 0.074 Uiso 0.5 1 calc R U P A -1
H4B H -0.3082 0.6718 0.0953 0.074 Uiso 0.5 1 calc R U P A -1
H4C H -0.3151 0.5980 0.0372 0.074 Uiso 0.5 1 calc R U P A -1
C1 C -0.2061(3) 0.7887(3) 0.0665(2) 0.0424(10) Uani 0.5 1 d D . P A -1
H1A H -0.1567 0.7959 0.0650 0.051 Uiso 0.5 1 calc R U P A -1
H1B H -0.2063 0.7442 0.1022 0.051 Uiso 0.5 1 calc R U P A -1
C2 C -0.2322(8) 0.8809(14) 0.0872(11) 0.053(3) Uani 0.5 1 d . . P A -1
H2A H -0.2016 0.8997 0.1311 0.080 Uiso 0.5 1 calc R U P A -1
H2B H -0.2806 0.8745 0.0904 0.080 Uiso 0.5 1 calc R U P A -1
H2C H -0.2308 0.9264 0.0531 0.080 Uiso 0.5 1 calc R U P A -1
H1 H 0.1142(16) 0.899(2) 0.0488(15) 0.059(9) Uiso 1 1 d . . . . .
H2 H 0.1053(16) 0.6670(19) 0.1337(15) 0.055(8) Uiso 1 1 d . . . . .

loop_
_atom_site_aniso_label
_atom_site_aniso_U_11
_atom_site_aniso_U_22
_atom_site_aniso_U_33
_atom_site_aniso_U_23
_atom_site_aniso_U_13
_atom_site_aniso_U_12
As1 0.02652(10) 0.03103(10) 0.02895(11) -0.00152(7) 0.00676(8) -0.00019(7)
Fe2 0.02402(13) 0.03025(14) 0.02681(14) 0.00013(10) 0.00730(10) 0.00077(10)
Fe1 0.02578(14) 0.03776(16) 0.03368(16) -0.00189(12) 0.01080(11) 0.00086(11)
Fe3 0.02617(14) 0.03762(16) 0.04065(18) -0.01410(13) 0.00732(12) 0.00165(11)
C11 0.0359(12) 0.0696(17) 0.0395(13) -0.0016(12) 0.0176(10) -0.0062(11)
O11 0.0596(12) 0.120(2) 0.0342(10) -0.0061(11) 0.0179(9) -0.0233(13)
C12 0.0303(10) 0.0431(12) 0.0542(15) -0.0147(11) 0.0092(10) -0.0014(9)
O12 0.0463(10) 0.0462(10) 0.0995(17) -0.0188(11) 0.0077(11) 0.0118(8)
C13 0.0334(11) 0.0414(12) 0.0463(13) 0.0005(10) 0.0148(10) 0.0025(9)
O13 0.0485(10) 0.0478(10) 0.0801(14) 0.0009(10) 0.0268(10) -0.0088(8)
C21 0.0323(10) 0.0361(10) 0.0309(10) 0.0008(8) 0.0092(8) -0.0019(8)
O21 0.0337(8) 0.0556(10) 0.0510(10) 0.0104(8) 0.0022(7) 0.0065(7)
C22 0.0311(10) 0.0401(11) 0.0430(12) 0.0001(9) 0.0117(9) 0.0003(8)
O22 0.0529(11) 0.0411(9) 0.0816(15) -0.0142(9) 0.0170(10) -0.0113(8)
C23 0.0254(9) 0.0360(10) 0.0303(10) -0.0025(8) 0.0037(7) 0.0005(7)
O23 0.0381(8) 0.0566(10) 0.0302(8) 0.0053(7) 0.0107(6) -0.0025(7)
C120 0.0276(9) 0.0345(10) 0.0368(11) -0.0004(8) 0.0098(8) 0.0013(7)
O120 0.0338(8) 0.0581(10) 0.0366(9) -0.0013(8) -0.0001(7) 0.0075(7)
C31 0.0355(12) 0.0575(16) 0.081(2) -0.0386(15) 0.0079(13) 0.0053(11)
O31 0.0450(12) 0.0960(18) 0.140(2) -0.0802(18) -0.0035(13) -0.0012(12)
C34 0.0328(12) 0.0694(18) 0.0652(18) -0.0377(15) 0.0032(11) 0.0054(11)
O34 0.0425(11) 0.118(2) 0.123(2) -0.0786(18) 0.0032(12) 0.0247(12)
C32 0.0341(11) 0.0606(15) 0.0353(12) -0.0093(11) 0.0065(9) 0.0023(10)
O32 0.0736(14) 0.0761(15) 0.0471(11) 0.0171(11) 0.0100(10) 0.0143(11)
C33 0.0381(11) 0.0291(10) 0.0622(16) -0.0062(10) 0.0189(11) 0.0015(8)
O33 0.0727(14) 0.0449(10) 0.0835(15) 0.0085(10) 0.0470(12) 0.0022(9)
N2 0.0222(10) 0.0250(10) 0.0317(12) 0.000 0.0045(8) 0.000
C203 0.0236(8) 0.0305(9) 0.0387(11) -0.0013(8) 0.0003(8) -0.0021(7)
C204 0.0377(12) 0.0415(12) 0.0553(15) -0.0165(11) -0.0008(11) 0.0028(10)
C201 0.0333(10) 0.0353(10) 0.0382(12) -0.0034(9) 0.0079(9) 0.0054(8)
C202 0.0515(14) 0.0412(12) 0.0442(13) -0.0130(10) 0.0017(11) 0.0041(10)
N1 0.0307(12) 0.0314(12) 0.0337(16) 0.0008(11) -0.0022(11) 0.0058(9)
C7 0.041(2) 0.035(2) 0.034(2) 0.0061(17) -0.0015(18) 0.0074(17)
C8 0.055(6) 0.052(4) 0.035(5) 0.003(3) 0.005(3) -0.004(4)
C5 0.037(2) 0.032(2) 0.046(3) 0.0024(18) 0.0051(19) 0.0085(17)
C6 0.068(9) 0.052(4) 0.050(6) -0.015(4) 0.001(6) 0.010(6)
C3 0.031(2) 0.042(2) 0.048(3) 0.006(2) 0.0007(19) 0.0050(18)
C4 0.039(4) 0.069(4) 0.040(5) 0.012(4) 0.008(4) -0.002(4)
C1 0.043(2) 0.042(2) 0.034(2) -0.0013(18) -0.0041(18) 0.0012(19)
C2 0.058(7) 0.048(5) 0.047(6) -0.016(4) 0.004(5) -0.002(5)

loop_
_atom_type_symbol
_atom_type_description
_atom_type_scat_dispersion_real
_atom_type_scat_dispersion_imag
_atom_type_scat_source
C C 0.0033 0.0016 'International Tables Vol C Tables 4.2.6.8 and 6.1.1.4'
H H 0.0000 0.0000 'International Tables Vol C Tables 4.2.6.8 and 6.1.1.4'
N N 0.0061 0.0033 'International Tables Vol C Tables 4.2.6.8 and 6.1.1.4'
O O 0.0106 0.0060 'International Tables Vol C Tables 4.2.6.8 and 6.1.1.4'
Fe Fe 0.3463 0.8444 'International Tables Vol C Tables 4.2.6.8 and 6.1.1.4'
As As 0.0499 2.0058 'International Tables Vol C Tables 4.2.6.8 and 6.1.1.4'

loop_
_geom_angle_atom_site_label_1
_geom_angle_atom_site_label_2
_geom_angle_atom_site_label_3
_geom_angle
_geom_angle_site_symmetry_1
_geom_angle_site_symmetry_3
Fe2 As1 Fe3 133.286(14) . .
Fe2 As1 Fe1 66.471(12) . .
Fe3 As1 Fe1 128.903(17) . .
Fe2 As1 H1 108.1(11) . .
Fe3 As1 H1 107.1(11) . .
Fe1 As1 H1 106.7(11) . .
C23 Fe2 C22 99.83(10) . .
C23 Fe2 C21 100.75(9) . .
C22 Fe2 C21 94.01(10) . .
C23 Fe2 C120 93.41(9) . .
C22 Fe2 C120 89.72(9) . .
C21 Fe2 C120 164.50(9) . .
C23 Fe2 As1 88.45(7) . .
C22 Fe2 As1 166.69(7) . .
C21 Fe2 As1 94.65(7) . .
C120 Fe2 As1 79.33(6) . .
C23 Fe2 Fe1 129.72(7) . .
C22 Fe2 Fe1 110.11(7) . .
C21 Fe2 Fe1 115.84(7) . .
C120 Fe2 Fe1 49.00(6) . .
As1 Fe2 Fe1 56.864(11) . .
C23 Fe2 H2 167.1(10) . .
C22 Fe2 H2 91.3(10) . .
C21 Fe2 H2 84.8(10) . .
C120 Fe2 H2 80.1(10) . .
As1 Fe2 H2 79.4(10) . .
Fe1 Fe2 H2 38.6(10) . .
C12 Fe1 C13 99.83(11) . .
C12 Fe1 C11 100.30(12) . .
C13 Fe1 C11 97.21(12) . .
C12 Fe1 C120 92.57(10) . .
C13 Fe1 C120 90.40(10) . .
C11 Fe1 C120 163.66(10) . .
C12 Fe1 As1 90.86(8) . .
C13 Fe1 As1 165.35(8) . .
C11 Fe1 As1 90.64(8) . .
C120 Fe1 As1 79.05(6) . .
C12 Fe1 Fe2 130.30(9) . .
C13 Fe1 Fe2 108.70(8) . .
C11 Fe1 Fe2 114.94(8) . .
C120 Fe1 Fe2 48.74(6) . .
As1 Fe1 Fe2 56.665(13) . .
C12 Fe1 H2 167.3(10) . .
C13 Fe1 H2 89.6(10) . .
C11 Fe1 H2 86.8(10) . .
C120 Fe1 H2 78.8(10) . .
As1 Fe1 H2 78.5(10) . .
Fe2 Fe1 H2 37.4(10) . .
C31 Fe3 C34 94.09(11) . .
C31 Fe3 C33 91.82(14) . .
C34 Fe3 C33 119.38(14) . .
C31 Fe3 C32 93.03(14) . .
C34 Fe3 C32 115.44(14) . .
C33 Fe3 C32 124.39(11) . .
C31 Fe3 As1 176.56(12) . .
C34 Fe3 As1 85.26(8) . .
C33 Fe3 As1 85.57(8) . .
C32 Fe3 As1 90.29(8) . .
O11 C11 Fe1 177.9(3) . .
O12 C12 Fe1 179.3(3) . .
O13 C13 Fe1 179.5(2) . .
O21 C21 Fe2 176.5(2) . .
O22 C22 Fe2 178.9(2) . .
O23 C23 Fe2 179.0(2) . .
O120 C120 Fe2 139.04(18) . .
O120 C120 Fe1 138.69(17) . .
Fe2 C120 Fe1 82.26(8) . .
O31 C31 Fe3 178.5(2) . .
O34 C34 Fe3 179.0(3) . .
O32 C32 Fe3 177.6(2) . .
O33 C33 Fe3 177.6(2) . .
C201 N2 C201 111.1(2) 2_655 .
C201 N2 C203 106.18(12) 2_655 2_655
C201 N2 C203 111.25(12) . 2_655
C201 N2 C203 111.24(12) 2_655 .
C201 N2 C203 106.18(12) . .
C203 N2 C203 110.9(2) 2_655 .
C204 C203 N2 115.40(17) . .
C204 C203 H20A 108.4 . .
N2 C203 H20A 108.4 . .
C204 C203 H20B 108.4 . .
N2 C203 H20B 108.4 . .
H20A C203 H20B 107.5 . .
C203 C204 H20C 109.5 . .
C203 C204 H20D 109.5 . .
H20C C204 H20D 109.5 . .
C203 C204 H20E 109.5 . .
H20C C204 H20E 109.5 . .
H20D C204 H20E 109.5 . .
C202 C201 N2 115.57(18) . .
C202 C201 H20F 108.4 . .
N2 C201 H20F 108.4 . .
C202 C201 H20G 108.4 . .
N2 C201 H20G 108.4 . .
H20F C201 H20G 107.4 . .
C201 C202 H20H 109.5 . .
C201 C202 H20I 109.5 . .
H20H C202 H20I 109.5 . .
C201 C202 H20J 109.5 . .
H20H C202 H20J 109.5 . .
H20I C202 H20J 109.5 . .
C1 N1 C7 110.7(7) . .
C1 N1 C5 106.7(6) . .
C7 N1 C5 110.6(6) . .
C1 N1 C3 110.5(7) . .
C7 N1 C3 107.4(6) . .
C5 N1 C3 111.1(7) . .
C8 C7 N1 115.7(6) . .
C8 C7 H7A 108.3 . .
N1 C7 H7A 108.3 . .
C8 C7 H7B 108.3 . .
N1 C7 H7B 108.3 . .
H7A C7 H7B 107.4 . .
C7 C8 H8A 109.5 . .
C7 C8 H8B 109.5 . .
H8A C8 H8B 109.5 . .
C7 C8 H8C 109.5 . .
H8A C8 H8C 109.5 . .
H8B C8 H8C 109.5 . .
C6 C5 N1 115.1(8) . .
C6 C5 H5A 108.5 . .
N1 C5 H5A 108.5 . .
C6 C5 H5B 108.5 . .
N1 C5 H5B 108.5 . .
H5A C5 H5B 107.5 . .
C5 C6 H6A 109.5 . .
C5 C6 H6B 109.5 . .
H6A C6 H6B 109.5 . .
C5 C6 H6C 109.5 . .
H6A C6 H6C 109.5 . .
H6B C6 H6C 109.5 . .
C4 C3 N1 115.3(6) . .
C4 C3 H3A 108.4 . .
N1 C3 H3A 108.4 . .
C4 C3 H3B 108.4 . .
N1 C3 H3B 108.4 . .
H3A C3 H3B 107.5 . .
C3 C4 H4A 109.5 . .
C3 C4 H4B 109.5 . .
H4A C4 H4B 109.5 . .
C3 C4 H4C 109.5 . .
H4A C4 H4C 109.5 . .
H4B C4 H4C 109.5 . .
N1 C1 C2 115.7(7) . .
N1 C1 H1A 108.4 . .
C2 C1 H1A 108.4 . .
N1 C1 H1B 108.4 . .
C2 C1 H1B 108.4 . .
H1A C1 H1B 107.4 . .
C1 C2 H2A 109.5 . .
C1 C2 H2B 109.5 . .
H2A C2 H2B 109.5 . .
C1 C2 H2C 109.5 . .
H2A C2 H2C 109.5 . .
H2B C2 H2C 109.5 . .

loop_
_geom_bond_atom_site_label_1
_geom_bond_atom_site_label_2
_geom_bond_distance
_geom_bond_site_symmetry_2
As1 Fe2 2.3675(4) .
As1 Fe3 2.3722(4) .
As1 Fe1 2.3728(4) .
As1 H1 1.54(3) .
Fe2 C23 1.781(2) .
Fe2 C22 1.800(2) .
Fe2 C21 1.829(2) .
Fe2 C120 1.971(2) .
Fe2 Fe1 2.5981(5) .
Fe2 H2 1.63(3) .
Fe1 C12 1.782(2) .
Fe1 C13 1.798(2) .
Fe1 C11 1.819(3) .
Fe1 C120 1.979(2) .
Fe1 H2 1.67(3) .
Fe3 C31 1.775(3) .
Fe3 C34 1.789(3) .
Fe3 C33 1.796(3) .
Fe3 C32 1.797(3) .
C11 O11 1.141(3) .
C12 O12 1.145(3) .
C13 O13 1.145(3) .
C21 O21 1.135(3) .
C22 O22 1.141(3) .
C23 O23 1.144(3) .
C120 O120 1.180(3) .
C31 O31 1.142(3) .
C34 O34 1.141(3) .
C32 O32 1.148(3) .
C33 O33 1.150(3) .
N2 C201 1.520(2) 2_655
N2 C201 1.520(2) .
N2 C203 1.523(2) 2_655
N2 C203 1.523(2) .
C203 C204 1.510(3) .
C203 H20A 0.9700 .
C203 H20B 0.9700 .
C204 H20C 0.9600 .
C204 H20D 0.9600 .
C204 H20E 0.9600 .
C201 C202 1.515(3) .
C201 H20F 0.9700 .
C201 H20G 0.9700 .
C202 H20H 0.9600 .
C202 H20I 0.9600 .
C202 H20J 0.9600 .
N1 C1 1.523(9) .
N1 C7 1.523(9) .
N1 C5 1.523(9) .
N1 C3 1.523(9) .
C7 C8 1.508(14) .
C7 H7A 0.9700 .
C7 H7B 0.9700 .
C8 H8A 0.9600 .
C8 H8B 0.9600 .
C8 H8C 0.9600 .
C5 C6 1.49(2) .
C5 H5A 0.9700 .
C5 H5B 0.9700 .
C6 H6A 0.9600 .
C6 H6B 0.9600 .
C6 H6C 0.9600 .
C3 C4 1.521(12) .
C3 H3A 0.9700 .
C3 H3B 0.9700 .
C4 H4A 0.9600 .
C4 H4B 0.9600 .
C4 H4C 0.9600 .
C1 C2 1.532(19) .
C1 H1A 0.9700 .
C1 H1B 0.9700 .
C2 H2A 0.9600 .
C2 H2B 0.9600 .
C2 H2C 0.9600 .

loop_
_geom_torsion_atom_site_label_1
_geom_torsion_atom_site_label_2
_geom_torsion_atom_site_label_3
_geom_torsion_atom_site_label_4
_geom_torsion
_geom_torsion_site_symmetry_1
C201 N2 C203 C204 62.0(2) 2_655
C201 N2 C203 C204 -176.9(2) .
C203 N2 C203 C204 -55.95(16) 2_655
C201 N2 C201 C202 -54.32(17) 2_655
C203 N2 C201 C202 63.8(2) 2_655
C203 N2 C201 C202 -175.44(19) .
C1 N1 C7 C8 57.1(9) .
C5 N1 C7 C8 -60.9(9) .
C3 N1 C7 C8 177.7(7) .
C1 N1 C5 C6 177.9(12) .
C7 N1 C5 C6 -61.7(13) .
C3 N1 C5 C6 57.5(13) .
C1 N1 C3 C4 -65.1(9) .
C7 N1 C3 C4 174.1(7) .
C5 N1 C3 C4 53.1(10) .
C7 N1 C1 C2 55.9(13) .
C5 N1 C1 C2 176.2(11) .
C3 N1 C1 C2 -62.9(12) .
